data_7231401
loop_
_publ_author_name
'Dankert, Fabian'
'Heine, Johanna'
'Rienm\"uller, Julia'
'von H\"anisch, Carsten'

_publ_section_title
;
 Sila-polyethers as innocent crystallization reagents for heavy alkali
 metal compounds
;
_journal_issue 36
_journal_name_full CrystEngComm
_journal_page_first 5370
_journal_paper_doi 10.1039/C8CE01097H
_journal_volume 20
_journal_year 2018
_chemical_formula_moiety 'C13 H22 F9 O15 Rb3 S3'
_chemical_formula_sum 'C13 H22 F9 O15 Rb3 S3'
_chemical_formula_weight 941.89
_chemical_properties_physical Moisture-sensitive
_space_group_crystal_system triclinic
_space_group_IT_number 2
_space_group_name_Hall '-P 1'
_space_group_name_H-M_alt 'P -1'
_symmetry_space_group_name_Hall '-P 1'
_symmetry_space_group_name_H-M 'P -1'
_atom_sites_solution_hydrogens mixed
_atom_sites_solution_primary dual
_audit_creation_date 2018-02-20
_audit_creation_method
;
Olex2 1.2
(compiled 2017.08.10 svn.r3458 for OlexSys, GUI svn.r5381)
;
_audit_update_record
;
2018-06-28 deposited with the CCDC.
2018-08-13 downloaded from the CCDC.
;
_cell_angle_alpha 112.79(2)
_cell_angle_beta 100.47(3)
_cell_angle_gamma 102.10(2)
_cell_formula_units_Z 2
_cell_length_a 11.520(4)
_cell_length_b 12.109(4)
_cell_length_c 12.548(3)
_cell_measurement_reflns_used 26699
_cell_measurement_temperature 100(2)
_cell_measurement_theta_max 63.8
_cell_measurement_theta_min 3.8
_cell_volume 1509.3(9)
_computing_molecular_graphics 'Olex2 (Dolomanov et al., 2009)'
_computing_publication_material 'Olex2 (Dolomanov et al., 2009)'
_computing_structure_refinement 'XL (Sheldrick, 2008)'
_computing_structure_solution 'ShelXT (Sheldrick, 2015)'
_diffrn_ambient_temperature 100(2)
_diffrn_measured_fraction_theta_full 0.999
_diffrn_measured_fraction_theta_max 0.999
_diffrn_measurement_device_type 'STOE IPDS 2T'
_diffrn_radiation_type MoK\a
_diffrn_radiation_wavelength 0.71073
_diffrn_reflns_av_R_equivalents 0.0635
_diffrn_reflns_av_unetI/netI 0.0487
_diffrn_reflns_Laue_measured_fraction_full 0.999
_diffrn_reflns_Laue_measured_fraction_max 0.999
_diffrn_reflns_limit_h_max 16
_diffrn_reflns_limit_h_min -16
_diffrn_reflns_limit_k_max 17
_diffrn_reflns_limit_k_min -17
_diffrn_reflns_limit_l_max 17
_diffrn_reflns_limit_l_min -17
_diffrn_reflns_number 23023
_diffrn_reflns_point_group_measured_fraction_full 0.999
_diffrn_reflns_point_group_measured_fraction_max 0.999
_diffrn_reflns_theta_full 25.242
_diffrn_reflns_theta_max 29.998
_diffrn_reflns_theta_min 1.918
_exptl_absorpt_coefficient_mu 5.169
_exptl_absorpt_correction_T_max 0.6809
_exptl_absorpt_correction_T_min 0.2706
_exptl_absorpt_correction_type numerical
_exptl_absorpt_process_details 'STOE X AREA, XRED32'
_exptl_crystal_colour colourless
_exptl_crystal_colour_primary colourless
_exptl_crystal_density_diffrn 2.072
_exptl_crystal_description platelet
_exptl_crystal_F_000 920
_exptl_crystal_recrystallization_method 'Re-crystallisation from solvent: DCM'
_exptl_crystal_size_max 0.343
_exptl_crystal_size_mid 0.135
_exptl_crystal_size_min 0.096
_refine_diff_density_max 1.260
_refine_diff_density_min -0.764
_refine_diff_density_rms 0.110
_refine_ls_extinction_method none
_refine_ls_goodness_of_fit_ref 1.001
_refine_ls_hydrogen_treatment mixed
_refine_ls_matrix_type full
_refine_ls_number_parameters 396
_refine_ls_number_reflns 8793
_refine_ls_number_restraints 2
_refine_ls_restrained_S_all 1.001
_refine_ls_R_factor_all 0.0481
_refine_ls_R_factor_gt 0.0328
_refine_ls_shift/su_max 0.001
_refine_ls_shift/su_mean 0.000
_refine_ls_structure_factor_coef Fsqd
_refine_ls_weighting_details 'w=1/[\s^2^(Fo^2^)+(0.0461P)^2^] where P=(Fo^2^+2Fc^2^)/3'
_refine_ls_weighting_scheme calc
_refine_ls_wR_factor_gt 0.0778
_refine_ls_wR_factor_ref 0.0818
_reflns_Friedel_coverage 0.000
_reflns_number_gt 7068
_reflns_number_total 8793
_reflns_threshold_expression 'I > 2\s(I)'
_cod_data_source_file c8ce01097h2.cif
_cod_data_source_block compound5
_cod_depositor_comments 'Adding full bibliography for 7231401.cif.'
_cod_original_cell_volume 1509.3(8)
_cod_database_code 7231401
_shelx_shelxl_version_number 2014/7
_shelx_space_group_comment
;
The symmetry employed for this shelxl refinement is uniquely defined
by the following loop, which should always be used as a source of
symmetry information in preference to the above space-group names.
They are only intended as comments.
;
_olex2_refinement_description
;
1. Fixed Uiso
 At 1.2 times of:
  All C(H,H) groups
2. Restrained distances
 O1-H1
 0.83 with sigma of 0.02
 H6-O6
 0.83 with sigma of 0.02
3.a Secondary CH2 refined with riding coordinates:
 C4(H4A,H4B), C3(H3A,H3B), C7(H7A,H7B), C8(H8A,H8B), C6(H6A,H6B), C9(H9A,H9B),
 C1(H1A,H1B), C2(H2A,H2B), C10(H10A,H10B), C5(H5A,H5B)
;
_olex2_submission_special_instructions 'No special instructions were received'

loop_
_space_group_symop_operation_xyz
'x, y, z'
'-x, -y, -z'

loop_
_atom_site_label
_atom_site_type_symbol
_atom_site_fract_x
_atom_site_fract_y
_atom_site_fract_z
_atom_site_U_iso_or_equiv
_atom_site_adp_type
_atom_site_occupancy
_atom_site_site_symmetry_order
_atom_site_calc_flag
_atom_site_refinement_flags_posn
Rb2 Rb 0.23364(2) 0.54638(2) 0.08394(2) 0.01853(6) Uani 1 1 d .
Rb1 Rb 0.65821(2) 0.69365(2) 0.28124(2) 0.01738(6) Uani 1 1 d .
Rb3 Rb 0.07160(2) 0.88345(2) 0.28706(2) 0.01959(6) Uani 1 1 d .
S3 S 0.19079(5) 0.97761(5) 0.61986(5) 0.01653(11) Uani 1 1 d .
S1 S 0.48098(6) 0.36137(5) 0.05714(5) 0.01774(11) Uani 1 1 d .
S2 S -0.03027(6) 0.56465(5) 0.22731(5) 0.01855(12) Uani 1 1 d .
O9 O 0.38943(19) 0.27785(18) -0.05629(16) 0.0281(4) Uani 1 1 d .
O15 O 0.16196(18) 1.07540(17) 0.71131(17) 0.0252(4) Uani 1 1 d .
O14 O 0.29642(18) 1.02055(17) 0.58425(18) 0.0244(4) Uani 1 1 d .
O3 O 0.40808(16) 0.70145(16) 0.33251(16) 0.0199(3) Uani 1 1 d .
F7 F 0.27007(18) 0.79118(16) 0.62365(17) 0.0371(4) Uani 1 1 d .
F8 F 0.14925(17) 0.83965(16) 0.73378(16) 0.0334(4) Uani 1 1 d .
O7 O 0.6009(2) 0.4170(2) 0.0517(2) 0.0392(5) Uani 1 1 d .
O5 O 0.10892(17) 0.88006(17) 0.06373(16) 0.0222(4) Uani 1 1 d .
O12 O -0.11400(18) 0.63809(18) 0.2497(2) 0.0299(4) Uani 1 1 d .
O13 O 0.08422(18) 0.88630(17) 0.52067(16) 0.0247(4) Uani 1 1 d .
C4 C 0.3857(2) 0.6193(2) 0.3881(2) 0.0221(5) Uani 1 1 d .
H4A H 0.3857 0.5348 0.3327 0.026 Uiso 1 1 calc R
H4B H 0.3021 0.6111 0.3997 0.026 Uiso 1 1 calc R
O2 O 0.59867(17) 0.66809(17) 0.49005(15) 0.0211(4) Uani 1 1 d .
F3 F 0.40663(19) 0.2041(2) 0.1450(2) 0.0464(5) Uani 1 1 d .
O8 O 0.4365(2) 0.44937(18) 0.14300(18) 0.0317(5) Uani 1 1 d .
F4 F 0.04834(18) 0.43156(16) 0.32809(15) 0.0350(4) Uani 1 1 d .
O10 O 0.09703(17) 0.63785(17) 0.25639(17) 0.0241(4) Uani 1 1 d .
C3 C 0.4793(2) 0.6627(3) 0.5083(2) 0.0232(5) Uani 1 1 d .
H3A H 0.4802 0.7469 0.5653 0.028 Uiso 1 1 calc R
H3B H 0.4570 0.6032 0.5430 0.028 Uiso 1 1 calc R
F9 F 0.33768(18) 0.95927(18) 0.79301(17) 0.0426(5) Uani 1 1 d .
F2 F 0.5506(3) 0.1707(2) 0.0619(2) 0.0627(7) Uani 1 1 d .
F1 F 0.59210(19) 0.3240(2) 0.23482(18) 0.0501(5) Uani 1 1 d .
F6 F 0.01705(19) 0.59711(16) 0.45033(15) 0.0367(4) Uani 1 1 d .
O1 O 0.84195(19) 0.82672(19) 0.53796(18) 0.0264(4) Uani 1 1 d D
O4 O 0.30194(16) 0.84128(15) 0.21311(15) 0.0198(3) Uani 1 1 d .
O6 O -0.13475(19) 0.74312(18) 0.04587(18) 0.0261(4) Uani 1 1 d D
O11 O -0.0720(2) 0.45344(19) 0.11428(18) 0.0396(6) Uani 1 1 d .
F5 F -0.13775(18) 0.43543(18) 0.3272(2) 0.0457(5) Uani 1 1 d .
C11 C 0.5085(3) 0.2590(3) 0.1270(3) 0.0269(6) Uani 1 1 d .
C7 C 0.3231(3) 0.9181(2) 0.1516(2) 0.0248(5) Uani 1 1 d .
H7A H 0.4036 0.9207 0.1337 0.030 Uiso 1 1 calc R
H7B H 0.3269 1.0052 0.2041 0.030 Uiso 1 1 calc R
C12 C -0.0258(3) 0.5041(2) 0.3395(2) 0.0231(5) Uani 1 1 d .
C8 C 0.2212(2) 0.8664(2) 0.0365(2) 0.0232(5) Uani 1 1 d .
H8A H 0.2424 0.9121 -0.0113 0.028 Uiso 1 1 calc R
H8B H 0.2108 0.7763 -0.0121 0.028 Uiso 1 1 calc R
C13 C 0.2401(3) 0.8866(2) 0.6964(2) 0.0243(5) Uani 1 1 d .
C6 C 0.3969(3) 0.8939(2) 0.3256(3) 0.0298(6) Uani 1 1 d .
H6A H 0.3960 0.9797 0.3767 0.036 Uiso 1 1 calc R
H6B H 0.4789 0.9011 0.3104 0.036 Uiso 1 1 calc R
C9 C 0.0060(3) 0.8240(3) -0.0425(2) 0.0248(5) Uani 1 1 d .
H9A H 0.0023 0.7362 -0.0922 0.030 Uiso 1 1 calc R
H9B H 0.0163 0.8712 -0.0911 0.030 Uiso 1 1 calc R
C1 C 0.8177(3) 0.7305(2) 0.5772(2) 0.0250(5) Uani 1 1 d .
H1A H 0.8834 0.7530 0.6518 0.030 Uiso 1 1 calc R
H1B H 0.8172 0.6497 0.5141 0.030 Uiso 1 1 calc R
C2 C 0.6940(3) 0.7175(2) 0.6013(2) 0.0233(5) Uani 1 1 d .
H2A H 0.6809 0.6603 0.6399 0.028 Uiso 1 1 calc R
H2B H 0.6914 0.8007 0.6570 0.028 Uiso 1 1 calc R
C10 C -0.1114(3) 0.8253(3) -0.0087(3) 0.0290(6) Uani 1 1 d .
H10A H -0.1043 0.9119 0.0484 0.035 Uiso 1 1 calc R
H10B H -0.1812 0.7978 -0.0817 0.035 Uiso 1 1 calc R
C5 C 0.3791(3) 0.8152(2) 0.3913(2) 0.0260(6) Uani 1 1 d .
H5A H 0.4336 0.8628 0.4756 0.031 Uiso 1 1 calc R
H5B H 0.2920 0.7945 0.3935 0.031 Uiso 1 1 calc R
H1 H 0.907(2) 0.829(3) 0.519(3) 0.033(9) Uiso 1 1 d D
H6 H -0.200(2) 0.746(4) 0.063(4) 0.053(12) Uiso 1 1 d D

loop_
_atom_site_aniso_label
_atom_site_aniso_U_11
_atom_site_aniso_U_22
_atom_site_aniso_U_33
_atom_site_aniso_U_23
_atom_site_aniso_U_13
_atom_site_aniso_U_12
Rb2 0.01875(11) 0.02066(11) 0.01587(11) 0.00735(9) 0.00431(8) 0.00758(8)
Rb1 0.01778(11) 0.02047(11) 0.01613(11) 0.00904(8) 0.00646(8) 0.00712(8)
Rb3 0.02257(12) 0.02141(11) 0.01966(11) 0.01040(9) 0.00947(9) 0.01089(9)
S3 0.0160(3) 0.0172(3) 0.0167(3) 0.0069(2) 0.0046(2) 0.0072(2)
S1 0.0185(3) 0.0205(3) 0.0171(3) 0.0107(2) 0.0054(2) 0.0067(2)
S2 0.0192(3) 0.0177(3) 0.0195(3) 0.0092(2) 0.0028(2) 0.0078(2)
O9 0.0308(11) 0.0294(10) 0.0167(9) 0.0086(8) 0.0000(8) 0.0040(8)
O15 0.0253(9) 0.0246(9) 0.0236(9) 0.0055(7) 0.0083(7) 0.0128(7)
O14 0.0237(9) 0.0251(9) 0.0338(10) 0.0176(8) 0.0145(8) 0.0117(7)
O3 0.0193(8) 0.0191(8) 0.0216(9) 0.0086(7) 0.0052(7) 0.0079(7)
F7 0.0504(11) 0.0358(9) 0.0498(11) 0.0279(9) 0.0288(9) 0.0318(9)
F8 0.0384(10) 0.0387(9) 0.0354(9) 0.0256(8) 0.0177(8) 0.0122(8)
O7 0.0249(11) 0.0579(14) 0.0459(13) 0.0365(12) 0.0118(10) 0.0067(10)
O5 0.0232(9) 0.0240(9) 0.0187(8) 0.0080(7) 0.0075(7) 0.0079(7)
O12 0.0199(9) 0.0274(9) 0.0518(13) 0.0231(9) 0.0122(9) 0.0132(8)
O13 0.0251(10) 0.0234(9) 0.0172(8) 0.0062(7) -0.0003(7) 0.0021(7)
C4 0.0204(12) 0.0227(12) 0.0221(12) 0.0096(10) 0.0071(10) 0.0047(9)
O2 0.0223(9) 0.0267(9) 0.0164(8) 0.0095(7) 0.0071(7) 0.0106(7)
F3 0.0432(11) 0.0589(12) 0.0660(14) 0.0512(11) 0.0250(10) 0.0182(10)
O8 0.0440(13) 0.0273(10) 0.0251(10) 0.0090(8) 0.0086(9) 0.0200(9)
F4 0.0528(11) 0.0340(9) 0.0309(9) 0.0192(8) 0.0112(8) 0.0293(8)
O10 0.0197(9) 0.0305(9) 0.0311(10) 0.0187(8) 0.0127(8) 0.0110(7)
C3 0.0244(13) 0.0294(13) 0.0209(12) 0.0118(10) 0.0123(10) 0.0119(10)
F9 0.0345(10) 0.0464(11) 0.0405(10) 0.0259(9) -0.0095(8) 0.0048(8)
F2 0.106(2) 0.0698(15) 0.0650(14) 0.0464(13) 0.0546(14) 0.0736(15)
F1 0.0412(11) 0.0781(15) 0.0424(11) 0.0420(11) 0.0018(9) 0.0196(11)
F6 0.0632(13) 0.0288(8) 0.0205(8) 0.0111(7) 0.0167(8) 0.0145(8)
O1 0.0222(10) 0.0305(10) 0.0330(11) 0.0186(9) 0.0083(8) 0.0117(8)
O4 0.0180(8) 0.0170(8) 0.0199(8) 0.0061(7) 0.0028(7) 0.0033(6)
O6 0.0258(10) 0.0245(9) 0.0269(10) 0.0092(8) 0.0107(8) 0.0072(8)
O11 0.0616(16) 0.0231(10) 0.0202(10) 0.0051(8) -0.0092(10) 0.0130(10)
F5 0.0363(10) 0.0431(10) 0.0681(14) 0.0399(10) 0.0161(10) 0.0022(8)
C11 0.0308(14) 0.0356(14) 0.0300(14) 0.0220(12) 0.0154(12) 0.0207(12)
C7 0.0246(13) 0.0199(11) 0.0284(13) 0.0100(10) 0.0106(11) 0.0028(10)
C12 0.0270(13) 0.0205(11) 0.0253(13) 0.0117(10) 0.0101(10) 0.0092(10)
C8 0.0245(13) 0.0245(12) 0.0230(12) 0.0109(10) 0.0116(10) 0.0075(10)
C13 0.0242(13) 0.0268(13) 0.0257(13) 0.0144(11) 0.0070(10) 0.0104(10)
C6 0.0212(13) 0.0197(12) 0.0341(15) 0.0070(11) -0.0075(11) 0.0014(10)
C9 0.0262(13) 0.0290(13) 0.0209(12) 0.0121(10) 0.0067(10) 0.0099(10)
C1 0.0245(13) 0.0236(12) 0.0263(13) 0.0108(11) 0.0025(10) 0.0110(10)
C2 0.0287(13) 0.0260(12) 0.0161(11) 0.0107(10) 0.0032(10) 0.0103(10)
C10 0.0275(14) 0.0347(14) 0.0290(14) 0.0169(12) 0.0077(11) 0.0129(11)
C5 0.0274(14) 0.0190(11) 0.0195(12) 0.0006(10) -0.0047(10) 0.0088(10)

loop_
_atom_type_symbol
_atom_type_description
_atom_type_scat_dispersion_real
_atom_type_scat_dispersion_imag
_atom_type_scat_source
C C 0.0033 0.0016 'International Tables Vol C Tables 4.2.6.8 and 6.1.1.4'
H H 0.0000 0.0000 'International Tables Vol C Tables 4.2.6.8 and 6.1.1.4'
F F 0.0171 0.0103 'International Tables Vol C Tables 4.2.6.8 and 6.1.1.4'
O O 0.0106 0.0060 'International Tables Vol C Tables 4.2.6.8 and 6.1.1.4'
Rb Rb -0.9393 2.9676 'International Tables Vol C Tables 4.2.6.8 and 6.1.1.4'
S S 0.1246 0.1234 'International Tables Vol C Tables 4.2.6.8 and 6.1.1.4'

loop_
_geom_angle_atom_site_label_1
_geom_angle_atom_site_label_2
_geom_angle_atom_site_label_3
_geom_angle
_geom_angle_site_symmetry_1
_geom_angle_site_symmetry_3
Rb2 Rb2 Rb3 55.06(3) 2_565 2_565
Rb1 Rb2 Rb2 101.78(3) 2_665 2_565
Rb1 Rb2 Rb3 55.54(2) 2_665 2_565
S2 Rb2 Rb2 47.88(3) 2_565 2_565
S2 Rb2 Rb1 57.08(3) 2_565 2_665
S2 Rb2 Rb3 40.80(2) 2_565 2_565
O3 Rb2 Rb2 131.91(4) . 2_565
O3 Rb2 Rb1 126.31(4) . 2_665
O3 Rb2 Rb3 154.38(4) . 2_565
O3 Rb2 S2 164.81(4) . 2_565
O3 Rb2 O4 57.77(5) . .
O3 Rb2 O6 125.79(6) . 2_565
O3 Rb2 O11 107.35(6) . .
O7 Rb2 Rb2 121.08(5) 2_665 2_565
O7 Rb2 Rb1 39.95(5) 2_665 2_665
O7 Rb2 Rb3 92.95(6) 2_665 2_565
O7 Rb2 S2 74.95(5) 2_665 2_565
O7 Rb2 O3 99.06(6) 2_665 .
O7 Rb2 O8 72.68(7) 2_665 .
O7 Rb2 O10 152.35(6) 2_665 .
O7 Rb2 O4 86.27(6) 2_665 .
O7 Rb2 O6 98.30(7) 2_665 2_565
O7 Rb2 O11 152.47(6) 2_665 .
O8 Rb2 Rb2 147.27(5) . 2_565
O8 Rb2 Rb1 68.94(5) . 2_665
O8 Rb2 Rb3 97.48(5) . 2_565
O8 Rb2 S2 124.19(4) . 2_565
O8 Rb2 O3 65.23(6) . .
O8 Rb2 O4 114.32(6) . .
O8 Rb2 O6 71.94(6) . 2_565
O8 Rb2 O11 125.53(6) . .
O10 Rb2 Rb2 62.42(5) . 2_565
O10 Rb2 Rb1 163.10(4) . 2_665
O10 Rb2 Rb3 107.87(5) . 2_565
O10 Rb2 S2 109.09(5) . 2_565
O10 Rb2 O3 69.75(6) . .
O10 Rb2 O8 120.59(6) . .
O10 Rb2 O4 66.28(5) . .
O10 Rb2 O6 108.78(6) . 2_565
O10 Rb2 O11 41.70(5) . .
O4 Rb2 Rb2 96.93(5) . 2_565
O4 Rb2 Rb1 124.77(4) . 2_665
O4 Rb2 Rb3 146.22(4) . 2_565
O4 Rb2 S2 107.45(4) . 2_565
O4 Rb2 O11 101.15(5) . .
O6 Rb2 Rb2 76.49(5) 2_565 2_565
O6 Rb2 Rb1 58.95(4) 2_565 2_665
O6 Rb2 Rb3 29.20(4) 2_565 2_565
O6 Rb2 S2 69.29(5) 2_565 2_565
O6 Rb2 O4 173.27(5) 2_565 .
O6 Rb2 O11 72.54(6) 2_565 .
O11 Rb2 Rb2 32.22(3) . 2_565
O11 Rb2 Rb2 42.84(6) 2_565 2_565
O11 Rb2 Rb1 72.63(6) 2_565 2_665
O11 Rb2 Rb1 121.61(4) . 2_665
O11 Rb2 Rb3 66.17(4) . 2_565
O11 Rb2 Rb3 58.50(5) 2_565 2_565
O11 Rb2 S2 19.91(4) 2_565 2_565
O11 Rb2 S2 77.54(4) . 2_565
O11 Rb2 O3 146.12(5) 2_565 .
O11 Rb2 O7 78.73(8) 2_565 2_665
O11 Rb2 O8 141.55(6) 2_565 .
O11 Rb2 O10 96.49(7) 2_565 .
O11 Rb2 O4 88.40(6) 2_565 .
O11 Rb2 O6 87.66(6) 2_565 2_565
O11 Rb2 O11 75.06(8) 2_565 .
S3 Rb1 Rb3 52.98(3) 2_676 1_655
S3 Rb1 S1 92.24(3) 2_676 2_665
S1 Rb1 Rb3 91.63(3) 2_665 1_655
O9 Rb1 Rb3 78.39(5) 2_665 1_655
O9 Rb1 S3 76.59(5) 2_665 2_676
O9 Rb1 S1 16.38(4) 2_665 2_665
O9 Rb1 O15 64.74(6) 2_665 2_676
O9 Rb1 O14 86.85(6) 2_665 2_676
O9 Rb1 O3 98.76(6) 2_665 .
O9 Rb1 O7 71.40(6) 2_665 .
O9 Rb1 O8 85.98(6) 2_665 .
O9 Rb1 O1 139.72(6) 2_665 .
O15 Rb1 Rb3 33.97(4) 2_676 1_655
O15 Rb1 S3 23.36(4) 2_676 2_676
O15 Rb1 S1 81.09(5) 2_676 2_665
O15 Rb1 O14 46.48(5) 2_676 2_676
O15 Rb1 O3 121.19(5) 2_676 .
O15 Rb1 O7 118.51(6) 2_676 .
O15 Rb1 O8 150.69(5) 2_676 .
O15 Rb1 O1 74.97(6) 2_676 .
O14 Rb1 Rb3 75.17(5) 2_676 1_655
O14 Rb1 S3 23.29(4) 2_676 2_676
O14 Rb1 S1 99.61(5) 2_676 2_665
O14 Rb1 O7 158.18(5) 2_676 .
O14 Rb1 O8 138.43(6) 2_676 .
O14 Rb1 O1 64.58(6) 2_676 .
O3 Rb1 Rb3 153.66(3) . 1_655
O3 Rb1 S3 100.74(4) . 2_676
O3 Rb1 S1 91.21(4) . 2_665
O3 Rb1 O14 78.53(6) . 2_676
O3 Rb1 O7 105.84(6) . .
O3 Rb1 O8 62.28(5) . .
O3 Rb1 O1 102.30(6) . .
O7 Rb1 Rb3 98.10(5) . 1_655
O7 Rb1 S3 140.83(4) . 2_676
O7 Rb1 S1 59.39(5) . 2_665
O12 Rb1 Rb3 37.86(4) 1_655 1_655
O12 Rb1 S3 90.45(5) 1_655 2_676
O12 Rb1 S1 96.15(5) 1_655 2_665
O12 Rb1 O9 91.34(6) 1_655 2_665
O12 Rb1 O15 71.47(6) 1_655 2_676
O12 Rb1 O14 111.34(6) 1_655 2_676
O12 Rb1 O3 166.36(5) 1_655 .
O12 Rb1 O7 68.69(6) 1_655 .
O12 Rb1 O2 112.20(6) 1_655 .
O12 Rb1 O8 109.72(6) 1_655 .
O12 Rb1 O1 75.03(6) 1_655 .
O2 Rb1 Rb3 123.19(4) . 1_655
O2 Rb1 S3 106.83(4) . 2_676
O2 Rb1 S1 145.14(4) . 2_665
O2 Rb1 O9 155.95(6) . 2_665
O2 Rb1 O15 126.07(5) . 2_676
O2 Rb1 O14 88.89(5) . 2_676
O2 Rb1 O3 57.21(5) . .
O2 Rb1 O7 111.65(6) . .
O2 Rb1 O8 81.60(6) . .
O2 Rb1 O1 56.49(6) . .
O8 Rb1 Rb3 142.28(4) . 1_655
O8 Rb1 S3 153.72(4) . 2_676
O8 Rb1 S1 69.61(5) . 2_665
O8 Rb1 O7 44.20(6) . .
O1 Rb1 Rb3 67.57(5) . 1_655
O1 Rb1 S3 66.03(5) . 2_676
O1 Rb1 S1 156.02(4) . 2_665
O1 Rb1 O7 132.65(6) . .
O1 Rb1 O8 134.26(6) . .
Rb1 Rb3 Rb2 57.65(3) 1_455 2_565
S3 Rb3 Rb2 95.61(3) 2_576 2_565
S3 Rb3 Rb1 47.30(2) 2_576 1_455
O15 Rb3 Rb2 79.09(5) 2_576 2_565
O15 Rb3 Rb1 37.15(4) 2_576 1_455
O15 Rb3 S3 16.85(4) 2_576 2_576
O15 Rb3 O5 105.03(6) 2_576 .
O15 Rb3 O12 72.02(6) 2_576 .
O15 Rb3 O13 86.11(6) 2_576 .
O15 Rb3 O10 119.32(6) 2_576 .
O15 Rb3 O1 79.64(6) 2_576 2_676
O15 Rb3 O4 162.92(5) 2_576 .
O15 Rb3 O6 63.36(6) 2_576 .
O5 Rb3 Rb2 71.08(4) . 2_565
O5 Rb3 Rb1 117.80(5) . 1_455
O5 Rb3 S3 114.04(4) . 2_576
O5 Rb3 O12 113.20(6) . .
O5 Rb3 O10 99.88(6) . .
O5 Rb3 O1 102.65(6) . 2_676
O5 Rb3 O4 57.90(5) . .
O5 Rb3 O6 57.35(6) . .
O12 Rb3 Rb2 42.29(5) . 2_565
O12 Rb3 Rb1 35.23(4) . 1_455
O12 Rb3 S3 82.20(5) . 2_576
O12 Rb3 O1 138.70(6) . 2_676
O13 Rb3 Rb2 113.49(4) . 2_565
O13 Rb3 Rb1 72.14(5) . 1_455
O13 Rb3 S3 76.35(5) . 2_576
O13 Rb3 O5 168.74(5) . .
O13 Rb3 O12 71.38(6) . .
O13 Rb3 O10 75.42(6) . .
O13 Rb3 O1 77.41(6) . 2_676
O13 Rb3 O4 110.97(6) . .
O13 Rb3 O6 131.57(6) . .
O10 Rb3 Rb2 58.42(4) . 2_565
O10 Rb3 Rb1 82.32(4) . 1_455
O10 Rb3 S3 127.74(4) . 2_576
O10 Rb3 O12 47.31(5) . .
O10 Rb3 O1 145.24(5) . 2_676
O10 Rb3 O4 67.40(5) . .
O10 Rb3 O6 87.45(6) . .
O1 Rb3 Rb2 155.25(4) 2_676 2_565
O1 Rb3 Rb1 109.38(5) 2_676 1_455
O1 Rb3 S3 64.39(5) 2_676 2_576
O4 Rb3 Rb2 93.42(4) . 2_565
O4 Rb3 Rb1 146.74(4) . 1_455
O4 Rb3 S3 164.85(3) . 2_576
O4 Rb3 O12 112.51(5) . .
O4 Rb3 O1 103.45(6) . 2_676
O4 Rb3 O6 102.95(6) . .
O6 Rb3 Rb2 29.30(4) . 2_565
O6 Rb3 Rb1 60.72(5) . 1_455
O6 Rb3 S3 79.72(5) . 2_576
O6 Rb3 O12 64.06(6) . .
O6 Rb3 O1 127.08(6) . 2_676
Rb1 S3 Rb3 79.72(3) 2_676 2_576
O15 S3 Rb1 57.55(9) . 2_676
O15 S3 Rb3 34.80(8) . 2_576
O15 S3 O13 114.33(12) . .
O15 S3 C13 103.61(12) . .
O14 S3 Rb1 58.01(8) . 2_676
O14 S3 Rb3 133.71(8) . 2_576
O14 S3 O15 114.95(12) . .
O14 S3 O13 114.54(12) . .
O14 S3 C13 104.17(12) . .
O13 S3 Rb1 132.90(8) . 2_676
O13 S3 Rb3 79.60(9) . 2_576
O13 S3 C13 103.19(12) . .
C13 S3 Rb1 123.90(9) . 2_676
C13 S3 Rb3 115.46(9) . 2_576
O9 S1 Rb1 35.39(8) . 2_665
O9 S1 O8 114.50(13) . .
O9 S1 C11 103.88(13) . .
O7 S1 Rb1 88.20(10) . 2_665
O7 S1 O9 116.39(13) . .
O7 S1 O8 113.57(15) . .
O7 S1 C11 103.74(14) . .
O8 S1 Rb1 112.66(9) . 2_665
O8 S1 C11 102.45(13) . .
C11 S1 Rb1 134.49(10) . 2_665
O12 S2 Rb2 78.60(9) . 2_565
O12 S2 O10 114.25(12) . .
O12 S2 C12 103.81(13) . .
O10 S2 Rb2 117.50(9) . 2_565
O10 S2 C12 103.28(12) . .
O11 S2 Rb2 42.09(9) . 2_565
O11 S2 O12 116.01(14) . .
O11 S2 O10 113.55(14) . .
O11 S2 C12 103.87(13) . .
C12 S2 Rb2 134.21(9) . 2_565
S1 O9 Rb1 128.23(11) . 2_665
Rb3 O15 Rb1 108.88(6) 2_576 2_676
S3 O15 Rb1 99.09(10) . 2_676
S3 O15 Rb3 128.35(11) . 2_576
S3 O14 Rb1 98.71(9) . 2_676
Rb2 O3 Rb1 100.65(6) . .
C4 O3 Rb2 102.14(13) . .
C4 O3 Rb1 104.77(14) . .
C4 O3 C5 112.3(2) . .
C5 O3 Rb2 110.41(14) . .
C5 O3 Rb1 123.96(15) . .
Rb2 O7 Rb1 106.29(7) 2_665 .
S1 O7 Rb2 150.64(14) . 2_665
S1 O7 Rb1 96.47(12) . .
C8 O5 Rb3 119.75(14) . .
C8 O5 C9 112.0(2) . .
C9 O5 Rb3 119.72(15) . .
Rb1 O12 Rb3 106.91(6) 1_455 .
S2 O12 Rb1 157.89(11) . 1_455
S2 O12 Rb3 95.20(10) . .
S3 O13 Rb3 116.45(10) . .
O3 C4 C3 114.1(2) . .
C3 O2 Rb1 122.33(14) . .
C2 O2 Rb1 119.90(15) . .
C2 O2 C3 111.85(19) . .
Rb2 O8 Rb1 101.60(6) . .
S1 O8 Rb2 126.12(11) . .
S1 O8 Rb1 105.20(12) . .
Rb2 O10 Rb3 112.02(6) . .
S2 O10 Rb2 117.74(10) . .
S2 O10 Rb3 101.62(9) . .
O2 C3 C4 108.5(2) . .
Rb1 O1 Rb3 126.43(7) . 2_676
C1 O1 Rb1 101.13(15) . .
C1 O1 Rb3 123.72(16) . 2_676
Rb3 O4 Rb2 103.22(6) . .
C7 O4 Rb2 122.98(14) . .
C7 O4 Rb3 103.15(14) . .
C6 O4 Rb2 111.19(14) . .
C6 O4 Rb3 103.83(16) . .
C6 O4 C7 110.1(2) . .
Rb3 O6 Rb2 121.50(7) . 2_565
C10 O6 Rb2 126.68(16) . 2_565
C10 O6 Rb3 101.95(16) . .
Rb2 O11 Rb2 104.94(7) 2_565 .
S2 O11 Rb2 118.00(11) . 2_565
S2 O11 Rb2 87.02(12) . .
F3 C11 S1 111.84(19) . .
F3 C11 F1 106.2(2) . .
F2 C11 S1 112.2(2) . .
F2 C11 F3 108.3(3) . .
F2 C11 F1 107.0(3) . .
F1 C11 S1 111.0(2) . .
O4 C7 C8 110.2(2) . .
F4 C12 S2 110.44(18) . .
F6 C12 S2 111.00(17) . .
F6 C12 F4 108.0(2) . .
F6 C12 F5 108.0(2) . .
F5 C12 S2 111.3(2) . .
F5 C12 F4 107.9(2) . .
O5 C8 C7 109.3(2) . .
F7 C13 S3 111.42(19) . .
F7 C13 F8 107.8(2) . .
F7 C13 F9 108.6(2) . .
F8 C13 S3 110.56(19) . .
F9 C13 S3 110.59(18) . .
F9 C13 F8 107.7(2) . .
O4 C6 C5 111.6(2) . .
O5 C9 C10 109.9(2) . .
O1 C1 C2 108.6(2) . .
O2 C2 C1 109.3(2) . .
O6 C10 C9 109.5(2) . .
O3 C5 C6 110.1(2) . .

loop_
_geom_bond_atom_site_label_1
_geom_bond_atom_site_label_2
_geom_bond_distance
_geom_bond_site_symmetry_2
Rb2 Rb2 5.117(2) 2_565
Rb2 Rb1 4.9268(15) 2_665
Rb2 Rb3 5.361(3) 2_565
Rb2 S2 3.7197(16) 2_565
Rb2 O3 2.983(2) .
Rb2 O7 2.853(2) 2_665
Rb2 O8 2.931(2) .
Rb2 O10 2.915(2) .
Rb2 O4 3.142(2) .
Rb2 O6 3.077(2) 2_565
Rb2 O11 3.601(3) .
Rb2 O11 2.824(2) 2_565
Rb1 Rb3 4.8085(17) 1_655
Rb1 S3 3.5915(16) 2_676
Rb1 S1 3.9911(15) 2_665
Rb1 O9 2.943(2) 2_665
Rb1 O15 3.069(2) 2_676
Rb1 O14 3.081(2) 2_676
Rb1 O3 3.077(2) .
Rb1 O7 3.296(3) .
Rb1 O12 2.899(2) 1_655
Rb1 O2 2.9366(19) .
Rb1 O8 3.087(3) .
Rb1 O1 3.086(2) .
Rb3 Rb2 5.361(3) 2_565
Rb3 Rb1 4.8085(17) 1_455
Rb3 S3 3.9018(13) 2_576
Rb3 O15 2.839(2) 2_576
Rb3 O5 2.897(2) .
Rb3 O12 3.085(2) .
Rb3 O13 2.895(2) .
Rb3 O10 2.932(2) .
Rb3 O1 3.147(2) 2_676
Rb3 O4 3.043(2) .
Rb3 O6 3.067(2) .
S3 Rb1 3.5915(15) 2_676
S3 Rb3 3.9018(13) 2_576
S3 O15 1.4423(19) .
S3 O14 1.436(2) .
S3 O13 1.445(2) .
S3 C13 1.828(3) .
S1 Rb1 3.9912(15) 2_665
S1 O9 1.433(2) .
S1 O7 1.431(2) .
S1 O8 1.448(2) .
S1 C11 1.819(3) .
S2 Rb2 3.7197(16) 2_565
S2 O12 1.437(2) .
S2 O10 1.442(2) .
S2 O11 1.434(2) .
S2 C12 1.820(3) .
O9 Rb1 2.943(2) 2_665
O15 Rb1 3.069(2) 2_676
O15 Rb3 2.839(2) 2_576
O14 Rb1 3.081(2) 2_676
O3 C4 1.427(3) .
O3 C5 1.431(3) .
F7 C13 1.324(3) .
F8 C13 1.332(3) .
O7 Rb2 2.853(2) 2_665
O5 C8 1.423(3) .
O5 C9 1.425(3) .
O12 Rb1 2.899(2) 1_455
C4 C3 1.507(4) .
O2 C3 1.427(3) .
O2 C2 1.426(3) .
F3 C11 1.326(3) .
F4 C12 1.335(3) .
F9 C13 1.331(3) .
F2 C11 1.316(3) .
F1 C11 1.327(3) .
F6 C12 1.323(3) .
O1 Rb3 3.146(2) 2_676
O1 C1 1.427(3) .
O4 C7 1.432(3) .
O4 C6 1.430(3) .
O6 Rb2 3.077(2) 2_565
O6 C10 1.419(3) .
O11 Rb2 2.824(2) 2_565
F5 C12 1.326(3) .
C7 C8 1.493(4) .
C6 C5 1.489(4) .
C9 C10 1.490(4) .
C1 C2 1.499(4) .
